data_2240506
loop_
_publ_author_name
'Obydennov, Konstantin'
'Khamidullina, Liliya'
'Slepukhin, Pavel'
'Morzherin, Yury'

_publ_section_title
;
 Crystal structure of
 bis{(<i>Z</i>)-(benzylamino)[(5<i>Z</i>)-2-(benzylimino-\k<i>N</i>)-5-(2-methoxy-2-oxoethylidene)-4-oxothiolan-3-ylidene]methanethiolato-\k<i>S</i>}copper(II)
;
_journal_issue 4
_journal_name_full 'Acta Crystallographica Section E'
_journal_page_first m93
_journal_page_last m94
_journal_paper_doi 10.1107/S2056989015005022
_journal_volume 71
_journal_year 2015
_chemical_formula_iupac '[Cu (C22 H19 N2 O3 S2)2]'
_chemical_formula_moiety 'C44 H38 Cu N4 O6 S4'
_chemical_formula_sum 'C44 H38 Cu N4 O6 S4'
_chemical_formula_weight 910.56
_chemical_melting_point_gt 448
_chemical_melting_point_lt 450
_chemical_name_systematic
Bis{(<i>Z</i>)-(benzylamino)[(5<i>Z</i>)-2-(benzylimino-\k<i>N</i>)-5-(2-methoxy-2-oxoethylidene)-4-oxothiolan-3-ylidene]methanethiolato-\k<i>S</i>}copper(II)
_space_group_crystal_system triclinic
_space_group_IT_number 2
_space_group_name_Hall '-P 1'
_space_group_name_H-M_alt 'P -1'
_symmetry_space_group_name_Hall '-P 1'
_symmetry_space_group_name_H-M 'P -1'
_atom_sites_solution_hydrogens geom
_atom_sites_solution_primary iterative
_atom_sites_solution_secondary difmap
_audit_creation_method Olex2
_cell_angle_alpha 104.846(4)
_cell_angle_beta 91.038(4)
_cell_angle_gamma 109.119(4)
_cell_formula_units_Z 2
_cell_length_a 10.7595(6)
_cell_length_b 11.6318(5)
_cell_length_c 18.8162(8)
_cell_measurement_reflns_used 4392
_cell_measurement_temperature 295(2)
_cell_measurement_theta_max 28.9280
_cell_measurement_theta_min 2.1590
_cell_volume 2137.26(19)
_computing_cell_refinement
;
CrysAlis Pro (Agilent, 2011)
;
_computing_data_collection
;
CrysAlis Pro (Agilent, 2011)
;
_computing_data_reduction
;
CrysAlis Pro (Agilent, 2011)
;
_computing_molecular_graphics
;
OLEX2 (Dolomanov <i>et al.</i>,  2009) and publCIF (Westrip,
2010)
;
_computing_publication_material
;
OLEX2 (Dolomanov <i>et al.</i>,  2009) and publCIF (Westrip,
2010)
;
_computing_structure_refinement
;
SHELXS97 (Sheldrick, 2008)
;
_computing_structure_solution
;
SUPERFLIP (Palatinus & Chapuis, 2007)
;
_diffrn_ambient_temperature 295(2)
_diffrn_detector_area_resol_mean 15.9555
_diffrn_measured_fraction_theta_full 0.9997
_diffrn_measured_fraction_theta_max 0.8669
_diffrn_measurement_device_type 'Agilent Xcalibur Eos'
_diffrn_measurement_method '\w scans'
_diffrn_radiation_monochromator graphite
_diffrn_radiation_source 'Enhance (Mo) X-ray Source'
_diffrn_radiation_type MoK\a
_diffrn_radiation_wavelength 0.7107
_diffrn_reflns_av_R_equivalents 0.0319
_diffrn_reflns_av_sigmaI/netI 0.0700
_diffrn_reflns_limit_h_max 15
_diffrn_reflns_limit_h_min -9
_diffrn_reflns_limit_k_max 16
_diffrn_reflns_limit_k_min -16
_diffrn_reflns_limit_l_max 26
_diffrn_reflns_limit_l_min -26
_diffrn_reflns_number 20682
_diffrn_reflns_theta_full 28.2205
_diffrn_reflns_theta_max 30.7812
_diffrn_reflns_theta_min 1.9288
_exptl_absorpt_coefficient_mu 0.759
_exptl_absorpt_correction_T_max 1.00000
_exptl_absorpt_correction_T_min 0.76897
_exptl_absorpt_correction_type multi-scan
_exptl_absorpt_process_details
;
(SADABS; Sheldrick, 1996)
;
_exptl_crystal_colour brown--green
_exptl_crystal_density_diffrn 1.415
_exptl_crystal_density_method 'not measured'
_exptl_crystal_description plate
_exptl_crystal_F_000 942
_exptl_crystal_size_max 0.28
_exptl_crystal_size_mid 0.11
_exptl_crystal_size_min 0.03
_refine_diff_density_max 0.547
_refine_diff_density_min -0.262
_refine_ls_extinction_method none
_refine_ls_goodness_of_fit_ref 1.005
_refine_ls_hydrogen_treatment constr
_refine_ls_matrix_type full
_refine_ls_number_parameters 534
_refine_ls_number_reflns 11592
_refine_ls_number_restraints 18
_refine_ls_restrained_S_all 1.014
_refine_ls_R_factor_all 0.1278
_refine_ls_R_factor_gt 0.0577
_refine_ls_shift/su_max 0.001
_refine_ls_shift/su_mean 0.000
_refine_ls_structure_factor_coef Fsqd
_refine_ls_weighting_details 'calc w=1/[\s^2^(Fo^2^)+(0.0657P)^2^+0.0200P] where P=(Fo^2^+2Fc^2^)/3'
_refine_ls_weighting_scheme calc
_refine_ls_wR_factor_gt 0.1280
_refine_ls_wR_factor_ref 0.1623
_reflns_number_gt 5788
_reflns_number_total 11592
_reflns_threshold_expression I>2\s(I)
_cod_data_source_file lr2133sup1.cf
_cod_data_source_block I
_cod_original_cell_volume 2137.25(18)
_cod_database_code 2240506
_cod_database_fobs_code 2240506

loop_
_space_group_symop_id
_space_group_symop_operation_xyz
1 'x, y, z'
2 '-x, -y, -z'

loop_
_atom_site_type_symbol
_atom_site_label
_atom_site_fract_x
_atom_site_fract_y
_atom_site_fract_z
_atom_site_U_iso_or_equiv
_atom_site_adp_type
_atom_site_calc_flag
_atom_site_refinement_flags
_atom_site_occupancy
_atom_site_symmetry_multiplicity
Cu Cu1 0.40787(4) 0.74099(3) 0.72941(2) 0.05996(16) Uani d . 1 1
S S1 0.51282(11) 0.79437(8) 0.84313(6) 0.0751(3) Uani d . 1 1
S S2 0.38829(9) 0.53810(6) 0.71147(5) 0.0575(2) Uani d . 1 1
S S3 0.40369(9) 0.68404(6) 0.47870(5) 0.0562(2) Uani d . 1 1
S S4 0.27743(11) 1.08801(7) 0.80003(5) 0.0688(3) Uani d . 1 1
O O1 0.5766(3) 1.2189(2) 0.94766(17) 0.1086(11) Uani d . 1 1
O O2 0.1979(3) 1.3090(2) 0.83944(17) 0.0977(10) Uani d . 1 1
O O3 0.3119(3) 1.4830(2) 0.92986(17) 0.1020(10) Uani d . 1 1
O O4 0.2511(3) 0.32945(17) 0.46259(12) 0.0670(7) Uani d . 1 1
O O5 0.3904(3) 0.6636(2) 0.32537(14) 0.0771(8) Uani d . 1 1
O O6 0.3091(3) 0.4783(2) 0.23764(14) 0.0789(8) Uani d . 1 1
N N1 0.6358(3) 1.0149(3) 0.93368(19) 0.0833(10) Uani d . 1 1
H H1 0.6444 1.0925 0.9547 0.100 Uiso calc R 1 1
N N2 0.3141(3) 0.8641(2) 0.75264(15) 0.0634(8) Uani d . 1 1
N N3 0.4323(3) 0.7478(2) 0.62691(15) 0.0619(8) Uani d . 1 1
N N4 0.2820(3) 0.33696(19) 0.60191(15) 0.0540(7) Uani d . 1 1
H H4 0.2546 0.2986 0.5560 0.065 Uiso calc R 1 1
C C1 0.2875(5) 1.3650(3) 0.8881(2) 0.0803(12) Uani d . 1 1
C C11 1.0348(8) 1.2765(7) 1.0241(5) 0.167(3) Uani d U 1 1
H H11 1.0853 1.3488 1.0116 0.201 Uiso calc R 1 1
C C2 0.3841(4) 1.3137(3) 0.9089(2) 0.0759(11) Uani d . 1 1
H H2 0.4481 1.3637 0.9485 0.091 Uiso calc R 1 1
C C3 0.3868(4) 1.1983(3) 0.87429(19) 0.0652(10) Uani d . 1 1
C C4 0.4870(4) 1.1502(3) 0.8979(2) 0.0709(11) Uani d . 1 1
C C5 0.4632(3) 1.0215(3) 0.85765(18) 0.0579(9) Uani d . 1 1
C C6 0.3552(4) 0.9737(3) 0.80132(18) 0.0560(8) Uani d . 1 1
C C7 0.5387(4) 0.9518(3) 0.87919(19) 0.0616(9) Uani d . 1 1
C C8 0.7285(4) 0.9667(4) 0.9613(3) 0.0999(15) Uani d . 1 1
H H8A 0.7535 0.9121 0.9202 0.120 Uiso calc R 1 1
H H8B 0.6867 0.9165 0.9939 0.120 Uiso calc R 1 1
C C9 0.8502(4) 1.0727(4) 1.0027(2) 0.0849(12) Uani d . 1 1
C C12 1.0621(7) 1.2424(7) 1.0856(5) 0.146(3) Uani d U 1 1
H H12 1.1302 1.3058 1.1188 0.176 Uiso calc R 1 1
C C14 0.9028(6) 1.0608(7) 1.0646(3) 0.143(3) Uani d . 1 1
H H14 0.8572 0.9890 1.0791 0.172 Uiso calc R 1 1
C C15 0.3333(3) 0.4624(2) 0.62032(17) 0.0461(7) Uani d . 1 1
C C13 1.0132(8) 1.1404(9) 1.1077(4) 0.172(3) Uani d U 1 1
H H13 1.0502 1.1253 1.1479 0.206 Uiso calc R 1 1
C C10 0.9071(6) 1.1758(5) 0.9789(4) 0.140(2) Uani d . 1 1
H H10 0.8706 1.1858 0.9367 0.169 Uiso calc R 1 1
C C16 0.1912(4) 0.8263(3) 0.7030(2) 0.0810(13) Uani d . 1 1
H H16A 0.2130 0.8451 0.6564 0.097 Uiso calc R 1 1
H H16B 0.1367 0.8746 0.7253 0.097 Uiso calc R 1 1
C C17 0.1150(4) 0.6869(3) 0.6886(2) 0.0626(9) Uani d . 1 1
C C18 0.0831(4) 0.6326(4) 0.7450(2) 0.0837(12) Uani d . 1 1
H H18 0.1079 0.6826 0.7937 0.100 Uiso calc R 1 1
C C19 0.0137(5) 0.5034(5) 0.7308(3) 0.0981(14) Uani d . 1 1
H H19 -0.0076 0.4675 0.7698 0.118 Uiso calc R 1 1
C C20 -0.0225(4) 0.4300(4) 0.6599(3) 0.0880(13) Uani d . 1 1
H H20 -0.0679 0.3435 0.6501 0.106 Uiso calc R 1 1
C C21 0.0076(4) 0.4832(3) 0.6037(2) 0.0821(12) Uani d . 1 1
H H21 -0.0180 0.4329 0.5552 0.099 Uiso calc R 1 1
C C22 0.0758(4) 0.6110(3) 0.6174(2) 0.0696(10) Uani d . 1 1
H H22 0.0955 0.6462 0.5780 0.083 Uiso calc R 1 1
C C23 0.3386(3) 0.5502(3) 0.3077(2) 0.0616(9) Uani d . 1 1
C C24 0.3035(3) 0.4749(3) 0.35970(18) 0.0539(8) Uani d . 1 1
H H24 0.2595 0.3881 0.3413 0.065 Uiso calc R 1 1
C C25 0.3315(3) 0.5246(2) 0.43259(18) 0.0468(7) Uani d . 1 1
C C26 0.3026(3) 0.4466(2) 0.48604(17) 0.0491(8) Uani d . 1 1
C C27 0.3422(3) 0.5206(2) 0.56072(16) 0.0440(7) Uani d . 1 1
C C28 0.3958(3) 0.6539(2) 0.56731(18) 0.0496(8) Uani d . 1 1
C C29 0.3578(6) 0.5428(5) 0.1827(3) 0.124(2) Uani d . 1 1
H H29A 0.3697 0.4837 0.1397 0.185 Uiso calc R 1 1
H H29B 0.4410 0.6090 0.2023 0.185 Uiso calc R 1 1
H H29C 0.2952 0.5787 0.1695 0.185 Uiso calc R 1 1
C C44 0.2253(6) 1.5477(4) 0.9119(3) 0.123(2) Uani d . 1 1
H H44A 0.2314 1.5521 0.8617 0.185 Uiso calc R 1 1
H H44B 0.2519 1.6319 0.9447 0.185 Uiso calc R 1 1
H H44C 0.1356 1.5018 0.9174 0.185 Uiso calc R 1 1
C C30 0.4953(4) 0.8788(3) 0.6213(2) 0.0805(13) Uani d . 1 1
H H30A 0.4336 0.9242 0.6326 0.097 Uiso calc R 1 1
H H30B 0.5149 0.8756 0.5708 0.097 Uiso calc R 1 1
C C31 0.6208(4) 0.9498(3) 0.67281(19) 0.0654(10) Uani d . 1 1
C C32 0.7061(5) 0.8926(4) 0.6841(3) 0.0973(14) Uani d . 1 1
H H32 0.6863 0.8067 0.6613 0.117 Uiso calc R 1 1
C C33 0.8238(6) 0.9612(7) 0.7295(4) 0.132(2) Uani d . 1 1
H H33 0.8830 0.9213 0.7369 0.159 Uiso calc R 1 1
C C34 0.8531(7) 1.0867(7) 0.7634(4) 0.143(3) Uani d . 1 1
H H34 0.9319 1.1326 0.7941 0.171 Uiso calc R 1 1
C C35 0.7679(7) 1.1433(5) 0.7522(3) 0.127(2) Uani d . 1 1
H H35 0.7879 1.2291 0.7752 0.152 Uiso calc R 1 1
C C36 0.6503(5) 1.0765(3) 0.7069(2) 0.0904(14) Uani d . 1 1
H H36 0.5915 1.1170 0.6995 0.108 Uiso calc R 1 1
C C37 0.2678(4) 0.2582(2) 0.65237(19) 0.0633(10) Uani d . 1 1
H H37A 0.2112 0.2787 0.6895 0.076 Uiso calc R 1 1
H H37B 0.3537 0.2731 0.6773 0.076 Uiso calc R 1 1
C C38 0.2073(4) 0.1210(2) 0.60763(19) 0.0555(9) Uani d . 1 1
C C39 0.2769(5) 0.0647(3) 0.5591(2) 0.0826(12) Uani d . 1 1
H H39 0.3645 0.1094 0.5552 0.099 Uiso calc R 1 1
C C40 0.2169(7) -0.0599(4) 0.5151(3) 0.1066(18) Uani d . 1 1
H H40 0.2631 -0.0979 0.4810 0.128 Uiso calc R 1 1
C C41 0.0899(7) -0.1246(4) 0.5230(3) 0.108(2) Uani d . 1 1
H H41 0.0495 -0.2074 0.4939 0.129 Uiso calc R 1 1
C C42 0.0218(5) -0.0716(4) 0.5718(3) 0.0971(16) Uani d . 1 1
H H42 -0.0643 -0.1179 0.5773 0.117 Uiso calc R 1 1
C C43 0.0803(4) 0.0518(3) 0.6137(2) 0.0744(11) Uani d . 1 1
H H43 0.0322 0.0889 0.6470 0.089 Uiso calc R 1 1

loop_
_atom_site_aniso_label
_atom_site_aniso_U_11
_atom_site_aniso_U_22
_atom_site_aniso_U_33
_atom_site_aniso_U_12
_atom_site_aniso_U_13
_atom_site_aniso_U_23
Cu1 0.0769(3) 0.03305(19) 0.0597(3) 0.01695(19) -0.0049(2) -0.00118(16)
S1 0.0958(8) 0.0461(4) 0.0716(6) 0.0212(5) -0.0190(5) 0.0024(4)
S2 0.0704(6) 0.0339(4) 0.0607(5) 0.0152(4) 0.0009(4) 0.0046(3)
S3 0.0655(6) 0.0324(3) 0.0623(5) 0.0100(3) 0.0039(4) 0.0079(3)
S4 0.0893(8) 0.0414(4) 0.0684(6) 0.0259(4) -0.0060(5) -0.0005(4)
O1 0.110(3) 0.0588(15) 0.116(2) 0.0235(15) -0.044(2) -0.0350(15)
O2 0.112(3) 0.0607(15) 0.101(2) 0.0280(16) -0.0212(19) -0.0062(15)
O3 0.126(3) 0.0490(13) 0.114(2) 0.0398(16) -0.0192(19) -0.0171(14)
O4 0.0852(18) 0.0291(10) 0.0644(15) 0.0005(10) -0.0023(12) 0.0010(9)
O5 0.090(2) 0.0573(14) 0.0767(18) 0.0144(13) 0.0028(14) 0.0200(12)
O6 0.0743(19) 0.0867(17) 0.0542(16) 0.0073(14) -0.0073(13) 0.0105(13)
N1 0.079(2) 0.0547(16) 0.094(3) 0.0169(16) -0.0216(19) -0.0076(16)
N2 0.076(2) 0.0408(13) 0.0623(18) 0.0227(13) -0.0179(15) -0.0069(12)
N3 0.083(2) 0.0261(11) 0.0617(17) 0.0068(12) -0.0001(15) 0.0037(11)
N4 0.0609(18) 0.0276(11) 0.0609(17) 0.0046(11) 0.0007(13) 0.0054(10)
C1 0.099(4) 0.0474(19) 0.083(3) 0.023(2) 0.002(3) 0.0006(19)
C11 0.151(6) 0.125(5) 0.201(7) 0.028(4) 0.042(5) 0.027(5)
C2 0.091(3) 0.0440(18) 0.077(3) 0.0186(19) -0.003(2) -0.0031(16)
C3 0.081(3) 0.0397(16) 0.062(2) 0.0153(17) 0.0063(19) -0.0011(14)
C4 0.083(3) 0.0433(17) 0.068(2) 0.0154(18) -0.006(2) -0.0075(16)
C5 0.059(2) 0.0421(16) 0.059(2) 0.0117(15) 0.0011(17) -0.0008(14)
C6 0.069(2) 0.0382(15) 0.054(2) 0.0169(15) 0.0003(17) 0.0045(13)
C7 0.062(2) 0.0500(17) 0.057(2) 0.0094(16) 0.0015(17) 0.0006(15)
C8 0.078(3) 0.083(3) 0.126(4) 0.019(2) -0.031(3) 0.022(3)
C9 0.061(3) 0.093(3) 0.074(3) 0.014(2) -0.003(2) -0.004(2)
C12 0.123(5) 0.113(4) 0.153(6) 0.017(4) 0.019(4) -0.018(4)
C14 0.085(4) 0.257(8) 0.058(3) 0.053(4) -0.004(3) 0.003(4)
C15 0.0424(18) 0.0281(13) 0.0605(19) 0.0082(12) 0.0069(14) 0.0048(12)
C13 0.153(6) 0.226(7) 0.114(5) 0.077(5) -0.017(4) -0.003(5)
C10 0.116(5) 0.095(4) 0.175(6) 0.017(4) 0.004(4) 0.004(4)
C16 0.095(3) 0.0490(18) 0.085(3) 0.0317(19) -0.029(2) -0.0108(17)
C17 0.061(2) 0.0516(18) 0.069(2) 0.0272(16) -0.0134(18) -0.0030(16)
C18 0.082(3) 0.084(3) 0.068(3) 0.026(2) -0.003(2) -0.005(2)
C19 0.075(3) 0.104(4) 0.102(4) 0.008(3) 0.013(3) 0.036(3)
C20 0.057(3) 0.062(2) 0.122(4) 0.0059(19) -0.004(3) 0.005(3)
C21 0.086(3) 0.062(2) 0.078(3) 0.021(2) -0.013(2) -0.008(2)
C22 0.078(3) 0.0512(19) 0.067(2) 0.0195(18) -0.013(2) 0.0004(16)
C23 0.051(2) 0.062(2) 0.066(2) 0.0148(17) -0.0035(17) 0.0150(17)
C24 0.050(2) 0.0418(15) 0.062(2) 0.0105(14) 0.0005(16) 0.0084(14)
C25 0.0395(18) 0.0347(14) 0.061(2) 0.0113(12) 0.0046(15) 0.0066(13)
C26 0.0425(19) 0.0360(14) 0.063(2) 0.0111(13) 0.0051(15) 0.0063(13)
C27 0.0422(18) 0.0273(12) 0.0555(18) 0.0083(12) 0.0035(14) 0.0043(12)
C28 0.046(2) 0.0313(13) 0.062(2) 0.0078(13) 0.0047(15) 0.0050(13)
C29 0.139(5) 0.128(4) 0.070(3) 0.000(4) 0.002(3) 0.031(3)
C44 0.148(5) 0.069(3) 0.150(5) 0.059(3) -0.024(4) -0.003(3)
C30 0.117(4) 0.0311(15) 0.073(3) 0.0042(18) -0.011(2) 0.0094(15)
C31 0.086(3) 0.0375(16) 0.060(2) 0.0082(17) 0.0143(19) 0.0073(14)
C32 0.084(4) 0.069(3) 0.128(4) 0.019(3) 0.017(3) 0.019(3)
C33 0.079(4) 0.151(5) 0.165(6) 0.032(4) 0.014(4) 0.050(5)
C34 0.089(5) 0.151(6) 0.113(5) -0.026(4) 0.009(4) -0.004(4)
C35 0.119(5) 0.069(3) 0.125(5) -0.022(3) 0.027(4) -0.019(3)
C36 0.108(4) 0.0363(18) 0.096(3) 0.001(2) 0.015(3) -0.0032(18)
C37 0.077(3) 0.0331(15) 0.068(2) 0.0060(15) -0.0014(18) 0.0117(14)
C38 0.063(2) 0.0306(14) 0.064(2) 0.0051(15) -0.0056(17) 0.0134(14)
C39 0.095(3) 0.053(2) 0.097(3) 0.024(2) 0.015(3) 0.017(2)
C40 0.181(6) 0.061(3) 0.087(3) 0.061(3) 0.009(3) 0.011(2)
C41 0.169(6) 0.031(2) 0.097(4) 0.007(3) -0.041(4) 0.012(2)
C42 0.097(4) 0.055(2) 0.113(4) -0.013(2) -0.037(3) 0.034(2)
C43 0.071(3) 0.0506(19) 0.091(3) 0.0036(18) -0.009(2) 0.0266(19)

loop_
_atom_type_symbol
_atom_type_description
_atom_type_scat_dispersion_real
_atom_type_scat_dispersion_imag
_atom_type_scat_source
C C 0.0033 0.0016 'International Tables Vol C Tables 4.2.6.8 and 6.1.1.4'
H H 0.0000 0.0000 'International Tables Vol C Tables 4.2.6.8 and 6.1.1.4'
Cu Cu 0.3201 1.2651 'International Tables Vol C Tables 4.2.6.8 and 6.1.1.4'
N N 0.0061 0.0033 'International Tables Vol C Tables 4.2.6.8 and 6.1.1.4'
O O 0.0106 0.0060 'International Tables Vol C Tables 4.2.6.8 and 6.1.1.4'
S S 0.1246 0.1234 'International Tables Vol C Tables 4.2.6.8 and 6.1.1.4'

loop_
_geom_angle_atom_site_label_1
_geom_angle_atom_site_label_2
_geom_angle_atom_site_label_3
_geom_angle
_geom_angle_publ_flag
S2 Cu1 S1 91.69(3) yes
N2 Cu1 S1 96.02(8) yes
N2 Cu1 S2 144.94(9) yes
N3 Cu1 S1 144.11(9) yes
N3 Cu1 S2 97.17(7) yes
N3 Cu1 N2 96.32(12) yes
C7 S1 Cu1 105.69(13) ?
C15 S2 Cu1 107.41(10) ?
C25 S3 C28 92.49(14) ?
C3 S4 C6 91.48(16) ?
C1 O3 C44 116.2(3) ?
C23 O6 C29 115.6(3) ?
C7 N1 C8 126.5(3) ?
C6 N2 Cu1 126.7(2) ?
C6 N2 C16 119.7(3) ?
C16 N2 Cu1 113.34(19) ?
C28 N3 Cu1 127.4(2) ?
C28 N3 C30 119.7(3) ?
C30 N3 Cu1 112.9(2) ?
C15 N4 C37 126.0(3) ?
O2 C1 O3 124.4(4) ?
O2 C1 C2 124.7(3) ?
O3 C1 C2 110.9(4) ?
C12 C11 C10 109.2(7) ?
C3 C2 C1 123.9(4) ?
C2 C3 S4 126.4(3) ?
C2 C3 C4 121.8(3) ?
C4 C3 S4 111.8(2) ?
O1 C4 C3 120.3(3) ?
O1 C4 C5 127.8(4) ?
C5 C4 C3 111.9(3) ?
C4 C5 C7 120.4(3) ?
C6 C5 C4 112.6(3) ?
C6 C5 C7 126.8(3) ?
N2 C6 S4 120.3(3) ?
N2 C6 C5 127.7(3) ?
C5 C6 S4 112.0(2) ?
N1 C7 S1 116.6(3) ?
N1 C7 C5 117.0(3) ?
C5 C7 S1 126.4(3) ?
N1 C8 C9 111.1(4) ?
C14 C9 C8 117.5(5) ?
C14 C9 C10 120.4(5) ?
C10 C9 C8 122.0(5) ?
C13 C12 C11 134.0(8) ?
C13 C14 C9 127.4(8) ?
N4 C15 S2 116.9(2) ?
N4 C15 C27 116.5(3) ?
C27 C15 S2 126.54(19) ?
C12 C13 C14 110.7(8) ?
C9 C10 C11 117.7(7) ?
N2 C16 C17 110.8(3) ?
C18 C17 C16 121.7(3) ?
C18 C17 C22 118.3(3) ?
C22 C17 C16 120.1(4) ?
C17 C18 C19 120.9(4) ?
C20 C19 C18 119.8(4) ?
C21 C20 C19 119.7(4) ?
C20 C21 C22 120.9(4) ?
C17 C22 C21 120.5(4) ?
O5 C23 O6 123.9(3) ?
O5 C23 C24 124.1(3) ?
O6 C23 C24 111.9(3) ?
C25 C24 C23 122.9(3) ?
C24 C25 S3 126.2(2) ?
C24 C25 C26 123.0(3) ?
C26 C25 S3 110.8(2) ?
O4 C26 C25 119.7(3) ?
O4 C26 C27 127.6(3) ?
C27 C26 C25 112.8(2) ?
C26 C27 C15 121.4(2) ?
C26 C27 C28 112.3(3) ?
C28 C27 C15 126.3(3) ?
N3 C28 S3 119.8(2) ?
N3 C28 C27 128.6(3) ?
C27 C28 S3 111.6(2) ?
N3 C30 C31 112.4(3) ?
C32 C31 C30 121.1(3) ?
C32 C31 C36 119.7(4) ?
C36 C31 C30 119.2(4) ?
C31 C32 C33 120.1(5) ?
C34 C33 C32 120.4(6) ?
C35 C34 C33 119.4(6) ?
C34 C35 C36 121.1(5) ?
C31 C36 C35 119.4(5) ?
N4 C37 C38 108.1(3) ?
C39 C38 C37 121.0(3) ?
C43 C38 C37 120.4(3) ?
C43 C38 C39 118.6(3) ?
C38 C39 C40 120.2(4) ?
C41 C40 C39 118.9(5) ?
C42 C41 C40 121.5(4) ?
C41 C42 C43 119.4(5) ?
C38 C43 C42 121.4(4) ?

loop_
_geom_bond_atom_site_label_1
_geom_bond_atom_site_label_2
_geom_bond_distance
_geom_bond_publ_flag
Cu1 S1 2.2387(10) yes
Cu1 S2 2.2341(8) yes
Cu1 N2 1.976(3) yes
Cu1 N3 1.969(3) yes
S1 C7 1.707(3) ?
S2 C15 1.707(3) ?
S3 C25 1.732(3) ?
S3 C28 1.788(3) ?
S4 C3 1.737(4) ?
S4 C6 1.792(3) ?
O1 C4 1.234(4) ?
O2 C1 1.201(5) ?
O3 C1 1.332(4) ?
O3 C44 1.459(5) ?
O4 C26 1.244(3) ?
O5 C23 1.203(4) ?
O6 C23 1.335(4) ?
O6 C29 1.437(5) ?
N1 C7 1.325(4) ?
N1 C8 1.441(5) ?
N2 C6 1.295(4) ?
N2 C16 1.476(4) ?
N3 C28 1.297(4) ?
N3 C30 1.484(4) ?
N4 C15 1.326(3) ?
N4 C37 1.457(4) ?
C1 C2 1.449(6) ?
C11 C12 1.371(9) ?
C11 C10 1.541(9) ?
C2 C3 1.343(4) ?
C3 C4 1.475(5) ?
C4 C5 1.429(4) ?
C5 C6 1.419(5) ?
C5 C7 1.439(5) ?
C8 C9 1.502(5) ?
C9 C14 1.344(7) ?
C9 C10 1.348(7) ?
C12 C13 1.308(10) ?
C14 C13 1.336(8) ?
C15 C27 1.441(4) ?
C16 C17 1.508(5) ?
C17 C18 1.363(5) ?
C17 C22 1.372(5) ?
C18 C19 1.393(6) ?
C19 C20 1.356(6) ?
C20 C21 1.350(6) ?
C21 C22 1.377(5) ?
C23 C24 1.450(5) ?
C24 C25 1.331(4) ?
C25 C26 1.492(4) ?
C26 C27 1.419(4) ?
C27 C28 1.437(4) ?
C30 C31 1.502(5) ?
C31 C32 1.340(6) ?
C31 C36 1.373(4) ?
C32 C33 1.385(7) ?
C33 C34 1.361(8) ?
C34 C35 1.334(8) ?
C35 C36 1.382(8) ?
C37 C38 1.514(4) ?
C38 C39 1.365(5) ?
C38 C43 1.364(5) ?
C39 C40 1.399(6) ?
C40 C41 1.358(8) ?
C41 C42 1.338(7) ?
C42 C43 1.374(5) ?

loop_
_geom_hbond_atom_site_label_D
_geom_hbond_atom_site_label_H
_geom_hbond_atom_site_label_A
_geom_hbond_distance_DH
_geom_hbond_distance_HA
_geom_hbond_distance_DA
_geom_hbond_angle_DHA
N1 H1 O1 0.86 1.87 2.604(4) 142
N4 H4 O4 0.86 1.88 2.612(3) 141
